data_7107760
loop_
_publ_author_name
'Christopher S. Theile'
'Larry W. McLaughlin'

_publ_section_title
;
 An Efficient Synthetic Approach to 6,5' (<i>S</i>) and 6,5' (<i>R</i>) -
 Cyclouridine
;
_journal_name_full Chem.Commun.
_journal_page_first 5587
_journal_paper_doi 10.1039/c2cc31597a
_journal_volume 48
_journal_year 2012
_chemical_absolute_configuration syn
_chemical_formula_moiety '(C13 H14 N2 O8) (H2 O)'
_chemical_formula_sum 'C13 H16 N2 O9'
_chemical_formula_weight 344.28
_chemical_name_systematic
;
?
;
_space_group_IT_number 4
_symmetry_cell_setting monoclinic
_symmetry_space_group_name_Hall 'P 2yb'
_symmetry_space_group_name_H-M 'P 1 21 1'
_atom_sites_solution_hydrogens difmap
_atom_sites_solution_primary direct
_atom_sites_solution_secondary difmap
_audit_creation_method SHELXL-97
_cell_angle_alpha 90.00
_cell_angle_beta 108.140(7)
_cell_angle_gamma 90.00
_cell_formula_units_Z 2
_cell_length_a 9.549(7)
_cell_length_b 7.829(5)
_cell_length_c 10.026(7)
_cell_measurement_reflns_used 2062
_cell_measurement_temperature 173(2)
_cell_measurement_theta_max 27.85
_cell_measurement_theta_min 2.57
_cell_volume 712.3(9)
_computing_cell_refinement 'Bruker SAINT'
_computing_data_collection 'Bruker SMART'
_computing_data_reduction 'Bruker SAINT'
_computing_molecular_graphics 'Bruker SHELXTL'
_computing_publication_material 'Bruker SHELXTL'
_computing_structure_refinement 'SHELXL-97 (Sheldrick, 2008)'
_computing_structure_solution 'SHELXS-97 (Sheldrick, 2008)'
_diffrn_ambient_temperature 173(2)
_diffrn_measured_fraction_theta_full 0.996
_diffrn_measured_fraction_theta_max 0.996
_diffrn_measurement_device_type 'Bruker SMART APEX CCD'
_diffrn_measurement_method '0.3 deg wide \w exposures'
_diffrn_radiation_monochromator graphite
_diffrn_radiation_source 'normal-focus sealed tube'
_diffrn_radiation_type MoK\a
_diffrn_radiation_wavelength 0.71073
_diffrn_reflns_av_R_equivalents 0.0666
_diffrn_reflns_av_sigmaI/netI 0.1115
_diffrn_reflns_limit_h_max 12
_diffrn_reflns_limit_h_min -12
_diffrn_reflns_limit_k_max 9
_diffrn_reflns_limit_k_min -10
_diffrn_reflns_limit_l_max 12
_diffrn_reflns_limit_l_min -12
_diffrn_reflns_number 6194
_diffrn_reflns_theta_full 27.00
_diffrn_reflns_theta_max 27.00
_diffrn_reflns_theta_min 2.57
_exptl_absorpt_coefficient_mu 0.138
_exptl_absorpt_correction_T_max 0.9959
_exptl_absorpt_correction_T_min 0.9598
_exptl_absorpt_correction_type multi-scan
_exptl_absorpt_process_details SADABS
_exptl_crystal_colour colorless
_exptl_crystal_density_diffrn 1.605
_exptl_crystal_density_meas ?
_exptl_crystal_density_method none
_exptl_crystal_description needle
_exptl_crystal_F_000 360
_exptl_crystal_size_max 0.30
_exptl_crystal_size_mid 0.04
_exptl_crystal_size_min 0.03
_refine_diff_density_max 0.240
_refine_diff_density_min -0.311
_refine_diff_density_rms 0.061
_refine_ls_abs_structure_details 'Flack H D (1983), Acta Cryst. A39, 876-881'
_refine_ls_abs_structure_Flack -2.2(16)
_refine_ls_extinction_coef na
_refine_ls_extinction_method none
_refine_ls_goodness_of_fit_ref 1.000
_refine_ls_hydrogen_treatment refxyz
_refine_ls_matrix_type full
_refine_ls_number_parameters 265
_refine_ls_number_reflns 3059
_refine_ls_number_restraints 32
_refine_ls_restrained_S_all 0.996
_refine_ls_R_factor_all 0.0998
_refine_ls_R_factor_gt 0.0577
_refine_ls_shift/su_max 0.000
_refine_ls_shift/su_mean 0.000
_refine_ls_structure_factor_coef Fsqd
_refine_ls_weighting_details 'calc w=1/[\s^2^(Fo^2^)+(0.0392P)^2^+0.0000P] where P=(Fo^2^+2Fc^2^)/3'
_refine_ls_weighting_scheme calc
_refine_ls_wR_factor_gt 0.1040
_refine_ls_wR_factor_ref 0.1178
_reflns_number_gt 2060
_reflns_number_total 3059
_reflns_threshold_expression >2sigma(I)
_cod_data_source_file c2cc31597a.txt
_cod_data_source_block (C13H14N2O8)(H2O)
_cod_depositor_comments
;
The following automatic conversions were performed:

'_exptl_crystal_density_meas' value 'not measured' was changed to '?'
- the value is perceived as not measured.

Automatic conversion script
Id: cif_fix_values 3008 2015-01-20 13:52:24Z robertas 
;
_cod_original_cell_volume 712.3(8)
_cod_original_sg_symbol_H-M 'P 21'
_cod_database_code 7107760

loop_
_symmetry_equiv_pos_as_xyz
'x, y, z'
'-x, y+1/2, -z'

loop_
_atom_site_label
_atom_site_type_symbol
_atom_site_fract_x
_atom_site_fract_y
_atom_site_fract_z
_atom_site_U_iso_or_equiv
_atom_site_adp_type
_atom_site_occupancy
_atom_site_symmetry_multiplicity
_atom_site_calc_flag
_atom_site_refinement_flags
O1 O 0.3531(3) 0.6709(3) 0.5090(3) 0.0219(6) Uani 1 1 d .
O1S O -0.3909(3) 1.3067(4) -0.0515(3) 0.0337(7) Uani 1 1 d D
H1SA H -0.388(5) 1.203(3) -0.030(4) 0.040 Uiso 1 1 d D
H1SB H -0.460(4) 1.363(6) -0.036(4) 0.040 Uiso 1 1 d D
O2 O 0.2833(3) 0.6773(4) 0.7026(3) 0.0375(7) Uani 1 1 d .
O3 O 0.2710(2) 0.3620(3) 0.5067(3) 0.0230(6) Uani 1 1 d .
O4 O 0.1164(3) 0.1684(4) 0.5431(3) 0.0378(7) Uani 1 1 d .
O5 O 0.1920(3) 0.5145(3) 0.2191(3) 0.0227(6) Uani 1 1 d .
O6 O -0.1019(3) 0.3561(3) 0.0734(3) 0.0235(6) Uani 1 1 d D
H6O H -0.198(2) 0.360(6) 0.032(4) 0.028 Uiso 1 1 d D
O7 O -0.3551(3) 0.9596(3) 0.0168(3) 0.0270(7) Uani 1 1 d .
O8 O 0.1352(3) 1.0121(3) 0.2357(3) 0.0301(7) Uani 1 1 d .
N1 N 0.0380(3) 0.7477(4) 0.2049(3) 0.0198(8) Uani 1 1 d .
N2 N -0.1097(4) 0.9830(4) 0.1208(4) 0.0223(7) Uani 1 1 d D
H2N H -0.112(4) 1.094(2) 0.117(4) 0.027 Uiso 1 1 d D
C1 C 0.1849(4) 0.6765(5) 0.2756(4) 0.0220(8) Uani 1 1 d D
H1 H 0.256(3) 0.760(4) 0.257(4) 0.026 Uiso 1 1 d D
C2 C 0.1999(4) 0.6506(5) 0.4290(4) 0.0195(8) Uani 1 1 d D
H2 H 0.139(3) 0.735(4) 0.458(4) 0.023 Uiso 1 1 d D
C3 C 0.1476(4) 0.4641(5) 0.4310(4) 0.0199(8) Uani 1 1 d D
H3 H 0.069(3) 0.451(5) 0.476(3) 0.024 Uiso 1 1 d D
C4 C 0.0993(4) 0.4143(4) 0.2774(4) 0.0200(9) Uani 1 1 d D
H4 H 0.118(4) 0.293(3) 0.268(4) 0.024 Uiso 1 1 d D
C5 C -0.0606(4) 0.4558(5) 0.1982(4) 0.0212(9) Uani 1 1 d D
H5 H -0.117(3) 0.420(4) 0.262(3) 0.025 Uiso 1 1 d D
C6 C -0.0842(4) 0.6438(5) 0.1625(4) 0.0188(8) Uani 1 1 d .
C7 C -0.2166(4) 0.7105(5) 0.0965(4) 0.0234(9) Uani 1 1 d D
H7 H -0.305(3) 0.642(4) 0.061(4) 0.028 Uiso 1 1 d D
C8 C -0.2366(4) 0.8879(5) 0.0730(4) 0.0227(9) Uani 1 1 d .
C9 C 0.0283(4) 0.9225(5) 0.1894(4) 0.0219(9) Uani 1 1 d .
C10 C 0.3798(4) 0.6771(5) 0.6482(4) 0.0256(9) Uani 1 1 d .
C11 C 0.5396(5) 0.6871(7) 0.7240(4) 0.0346(10) Uani 1 1 d D
H11A H 0.585(5) 0.575(3) 0.741(4) 0.052 Uiso 1 1 d D
H11B H 0.555(4) 0.742(4) 0.816(3) 0.052 Uiso 1 1 d D
H11C H 0.590(4) 0.756(4) 0.672(3) 0.052 Uiso 1 1 d D
C12 C 0.2396(4) 0.2146(5) 0.5585(4) 0.0253(9) Uani 1 1 d .
C13 C 0.3753(5) 0.1202(6) 0.6333(5) 0.0343(11) Uani 1 1 d D
H13A H 0.452(4) 0.201(4) 0.683(3) 0.051 Uiso 1 1 d D
H13B H 0.365(5) 0.033(4) 0.699(3) 0.051 Uiso 1 1 d D
H13C H 0.405(4) 0.066(4) 0.559(3) 0.051 Uiso 1 1 d D

loop_
_atom_site_aniso_label
_atom_site_aniso_U_11
_atom_site_aniso_U_22
_atom_site_aniso_U_33
_atom_site_aniso_U_23
_atom_site_aniso_U_13
_atom_site_aniso_U_12
O1 0.0200(13) 0.0183(14) 0.0265(14) -0.0022(13) 0.0059(11) -0.0011(13)
O1S 0.0267(17) 0.0180(17) 0.055(2) 0.0023(15) 0.0110(15) 0.0021(14)
O2 0.0366(16) 0.043(2) 0.0375(17) 0.0015(16) 0.0189(14) -0.0014(16)
O3 0.0180(14) 0.0114(14) 0.0401(16) 0.0052(12) 0.0097(12) -0.0005(12)
O4 0.0277(16) 0.0273(16) 0.0580(19) 0.0117(16) 0.0126(14) -0.0055(15)
O5 0.0277(15) 0.0131(14) 0.0303(15) 0.0000(11) 0.0133(12) 0.0008(12)
O6 0.0210(14) 0.0135(14) 0.0344(15) -0.0040(13) 0.0063(12) -0.0010(13)
O7 0.0223(15) 0.0181(16) 0.0377(16) -0.0016(13) 0.0052(12) 0.0026(13)
O8 0.0260(17) 0.0133(15) 0.0476(18) -0.0039(13) 0.0067(13) -0.0025(13)
N1 0.0178(18) 0.0152(18) 0.0249(18) 0.0012(14) 0.0044(15) -0.0026(14)
N2 0.0235(18) 0.0075(17) 0.0343(19) 0.0002(14) 0.0068(14) -0.0003(14)
C1 0.0189(19) 0.014(2) 0.033(2) 0.0015(18) 0.0071(17) -0.0004(18)
C2 0.0154(19) 0.010(2) 0.031(2) -0.0018(16) 0.0047(17) -0.0011(16)
C3 0.0183(19) 0.015(2) 0.028(2) 0.0034(17) 0.0100(16) 0.0014(16)
C4 0.026(2) 0.0054(19) 0.031(2) 0.0035(16) 0.0133(19) -0.0006(16)
C5 0.024(2) 0.014(2) 0.024(2) 0.0014(17) 0.0069(17) 0.0004(17)
C6 0.023(2) 0.016(2) 0.0179(19) -0.0032(16) 0.0068(16) -0.0004(17)
C7 0.022(2) 0.015(2) 0.030(2) -0.0010(17) 0.0048(18) -0.0025(17)
C8 0.023(2) 0.022(2) 0.021(2) -0.0045(17) 0.0041(17) -0.0015(18)
C9 0.019(2) 0.015(2) 0.032(2) -0.0045(16) 0.0072(18) -0.0038(17)
C10 0.035(2) 0.0090(19) 0.033(2) 0.0033(19) 0.010(2) -0.0004(19)
C11 0.035(2) 0.038(3) 0.028(2) -0.002(2) 0.005(2) 0.003(2)
C12 0.028(2) 0.023(2) 0.027(2) -0.0032(18) 0.0103(19) -0.0024(19)
C13 0.036(3) 0.023(3) 0.047(3) 0.013(2) 0.017(2) 0.007(2)

loop_
_atom_type_symbol
_atom_type_description
_atom_type_scat_dispersion_real
_atom_type_scat_dispersion_imag
_atom_type_scat_source
C C 0.0033 0.0016 'International Tables Vol C Tables 4.2.6.8 and 6.1.1.4'
H H 0.0000 0.0000 'International Tables Vol C Tables 4.2.6.8 and 6.1.1.4'
N N 0.0061 0.0033 'International Tables Vol C Tables 4.2.6.8 and 6.1.1.4'
O O 0.0106 0.0060 'International Tables Vol C Tables 4.2.6.8 and 6.1.1.4'

loop_
_geom_angle_atom_site_label_1
_geom_angle_atom_site_label_2
_geom_angle_atom_site_label_3
_geom_angle
C10 O1 C2 114.5(3)
H1SA O1S H1SB 115(5)
C12 O3 C3 116.2(3)
C1 O5 C4 102.5(3)
C5 O6 H6O 111(3)
C6 N1 C9 122.1(3)
C6 N1 C1 121.0(3)
C9 N1 C1 116.9(3)
C9 N2 C8 126.5(3)
C9 N2 H2N 112(3)
C8 N2 H2N 121(3)
O5 C1 N1 107.9(3)
O5 C1 C2 106.8(3)
N1 C1 C2 108.4(3)
O5 C1 H1 113(2)
N1 C1 H1 105(2)
C2 C1 H1 115(2)
O1 C2 C1 108.1(3)
O1 C2 C3 111.9(3)
C1 C2 C3 102.2(3)
O1 C2 H2 111(2)
C1 C2 H2 110(2)
C3 C2 H2 114(2)
O3 C3 C4 109.6(3)
O3 C3 C2 108.6(3)
C4 C3 C2 103.1(3)
O3 C3 H3 108(2)
C4 C3 H3 114(2)
C2 C3 H3 113(2)
O5 C4 C3 104.0(3)
O5 C4 C5 108.4(3)
C3 C4 C5 114.5(3)
O5 C4 H4 110(2)
C3 C4 H4 110(2)
C5 C4 H4 110(2)
O6 C5 C6 110.2(3)
O6 C5 C4 107.5(3)
C6 C5 C4 112.5(3)
O6 C5 H5 111(2)
C6 C5 H5 110(2)
C4 C5 H5 105(2)
C7 C6 N1 120.2(3)
C7 C6 C5 123.0(4)
N1 C6 C5 116.8(3)
C6 C7 C8 121.6(4)
C6 C7 H7 123(2)
C8 C7 H7 115(2)
O7 C8 N2 119.8(4)
O7 C8 C7 125.6(4)
N2 C8 C7 114.6(4)
O8 C9 N2 124.0(4)
O8 C9 N1 121.0(4)
N2 C9 N1 114.9(3)
O2 C10 O1 123.1(4)
O2 C10 C11 125.3(4)
O1 C10 C11 111.6(3)
C10 C11 H11A 112(3)
C10 C11 H11B 109(2)
H11A C11 H11B 108(2)
C10 C11 H11C 111(2)
H11A C11 H11C 109(2)
H11B C11 H11C 108(2)
O4 C12 O3 122.8(4)
O4 C12 C13 126.0(4)
O3 C12 C13 111.2(3)
C12 C13 H13A 110(3)
C12 C13 H13B 116(3)
H13A C13 H13B 109(2)
C12 C13 H13C 104(2)
H13A C13 H13C 108(2)
H13B C13 H13C 109(2)

loop_
_geom_bond_atom_site_label_1
_geom_bond_atom_site_label_2
_geom_bond_distance
O1 C10 1.339(5)
O1 C2 1.441(4)
O1S H1SA 0.842(19)
O1S H1SB 0.844(19)
O2 C10 1.207(4)
O3 C12 1.337(5)
O3 C3 1.430(4)
O4 C12 1.193(4)
O5 C1 1.399(5)
O5 C4 1.437(4)
O6 C5 1.422(5)
O6 H6O 0.883(18)
O7 C8 1.231(5)
O8 C9 1.206(4)
N1 C6 1.377(5)
N1 C9 1.377(5)
N1 C1 1.470(5)
N2 C9 1.367(5)
N2 C8 1.375(5)
N2 H2N 0.869(19)
C1 C2 1.512(5)
C1 H1 1.007(18)
C2 C3 1.545(6)
C2 H2 0.987(18)
C3 C4 1.514(6)
C3 H3 0.996(18)
C4 C5 1.521(6)
C4 H4 0.973(18)
C5 C6 1.515(5)
C5 H5 0.999(18)
C6 C7 1.337(5)
C7 C8 1.411(6)
C7 H7 0.969(19)
C10 C11 1.480(6)
C11 H11A 0.968(18)
C11 H11B 0.985(18)
C11 H11C 0.973(18)
C12 C13 1.478(6)
C13 H13A 0.977(18)
C13 H13B 0.972(18)
C13 H13C 0.976(17)

loop_
_geom_hbond_atom_site_label_D
_geom_hbond_atom_site_label_H
_geom_hbond_atom_site_label_A
_geom_hbond_distance_DH
_geom_hbond_distance_HA
_geom_hbond_distance_DA
_geom_hbond_angle_DHA
_geom_hbond_site_symmetry_A
O1S H1SA O7 0.842(19) 1.96(2) 2.797(4) 172(4) .
O1S H1SB O7 0.844(19) 1.99(2) 2.821(4) 169(5) 2_455
O6 H6O O1S 0.883(18) 1.82(2) 2.680(4) 164(5) 1_545
N2 H2N O6 0.869(19) 2.11(2) 2.964(4) 168(4) 1_565

loop_
_geom_torsion_atom_site_label_1
_geom_torsion_atom_site_label_2
_geom_torsion_atom_site_label_3
_geom_torsion_atom_site_label_4
_geom_torsion
C4 O5 C1 N1 -72.5(3)
C4 O5 C1 C2 43.8(3)
C6 N1 C1 O5 34.2(4)
C9 N1 C1 O5 -148.8(3)
C6 N1 C1 C2 -81.1(4)
C9 N1 C1 C2 95.9(4)
C10 O1 C2 C1 170.4(3)
C10 O1 C2 C3 -77.9(4)
O5 C1 C2 O1 94.2(3)
N1 C1 C2 O1 -149.7(3)
O5 C1 C2 C3 -23.9(3)
N1 C1 C2 C3 92.1(3)
C12 O3 C3 C4 -89.4(4)
C12 O3 C3 C2 158.7(3)
O1 C2 C3 O3 -3.3(4)
C1 C2 C3 O3 112.1(3)
O1 C2 C3 C4 -119.5(3)
C1 C2 C3 C4 -4.1(4)
C1 O5 C4 C3 -45.8(3)
C1 O5 C4 C5 76.4(3)
O3 C3 C4 O5 -85.6(3)
C2 C3 C4 O5 29.9(4)
O3 C3 C4 C5 156.2(3)
C2 C3 C4 C5 -88.3(4)
O5 C4 C5 O6 82.6(3)
C3 C4 C5 O6 -161.8(3)
O5 C4 C5 C6 -38.9(4)
C3 C4 C5 C6 76.7(4)
C9 N1 C6 C7 4.1(6)
C1 N1 C6 C7 -179.0(3)
C9 N1 C6 C5 -174.2(3)
C1 N1 C6 C5 2.6(5)
O6 C5 C6 C7 61.9(5)
C4 C5 C6 C7 -178.1(4)
O6 C5 C6 N1 -119.8(3)
C4 C5 C6 N1 0.2(5)
N1 C6 C7 C8 -2.5(6)
C5 C6 C7 C8 175.7(4)
C9 N2 C8 O7 177.5(4)
C9 N2 C8 C7 -1.6(6)
C6 C7 C8 O7 -177.8(4)
C6 C7 C8 N2 1.2(6)
C8 N2 C9 O8 -176.0(4)
C8 N2 C9 N1 3.0(6)
C6 N1 C9 O8 174.9(3)
C1 N1 C9 O8 -2.1(6)
C6 N1 C9 N2 -4.2(6)
C1 N1 C9 N2 178.8(3)
C2 O1 C10 O2 -4.7(6)
C2 O1 C10 C11 176.4(3)
C3 O3 C12 O4 0.3(6)
C3 O3 C12 C13 179.6(3)
